data_4061532
_journal_name_full Organometallics
_journal_paper_doi 10.1021/om0503085
_journal_year 2005
_chemical_formula_sum 'C98 H106 Ge2 N4 P6 Pd2 Si4'
_chemical_formula_weight 1996.03
_space_group_IT_number 2
_symmetry_cell_setting triclinic
_symmetry_space_group_name_Hall '-P 1'
_symmetry_space_group_name_H-M 'P -1'
_cell_angle_alpha 68.11(3)
_cell_angle_beta 68.23(3)
_cell_angle_gamma 72.63(3)
_cell_formula_units_Z 1
_cell_length_a 13.317(3)
_cell_length_b 14.373(3)
_cell_length_c 17.117(3)
_cell_measurement_temperature 293(2)
_cell_volume 2774.0(10)
_diffrn_ambient_temperature 293(2)
_exptl_crystal_density_diffrn 1.195
_cod_depositor_comments
;
The following automatic conversions were performed:
'_symmetry_cell_setting' value 'TRICLINIC' changed to 'triclinic'
according to '/home/saulius/struct/CIF-dictionaries/cif_core.dic'
dictionary named 'cif_core.dic' version 2.4.1 from 2010-06-29.

Automatic conversion script
Id: cif_fix_enum 1527 2010-12-29 10:47:43Z saulius 
;
_cod_database_code 4061532

loop_
_symmetry_equiv_pos_as_xyz
'x, y, z'
'-x, -y, -z'

loop_
_atom_site_label
_atom_site_type_symbol
_atom_site_fract_x
_atom_site_fract_y
_atom_site_fract_z
_atom_site_U_iso_or_equiv
_atom_site_adp_type
_atom_site_occupancy
_atom_site_symmetry_multiplicity
_atom_site_calc_flag
_atom_site_refinement_flags
_atom_site_disorder_assembly
_atom_site_disorder_group
Pd1 Pd 0.51274(9) 0.40852(8) 0.48992(7) 0.0718(4) Uani 1 1 d . . .
Ge1 Ge 0.49576(12) 0.57093(13) 0.37097(10) 0.0778(5) Uani 1 1 d . . .
P1 P 0.5170(3) 0.6870(3) 0.2083(2) 0.0724(10) Uani 1 1 d . . .
P2 P 0.2713(3) 0.6664(3) 0.2906(3) 0.0803(11) Uani 1 1 d . . .
P3 P 0.5158(3) 0.2501(3) 0.4885(2) 0.0742(10) Uani 1 1 d . . .
Si1 Si 0.7515(3) 0.5899(4) 0.2320(3) 0.0914(13) Uani 1 1 d . . .
Si2 Si 0.1968(4) 0.7469(5) 0.1238(3) 0.1071(17) Uani 1 1 d . . .
N1 N 0.6078(8) 0.6264(9) 0.2637(7) 0.073(3) Uani 1 1 d . . .
N2 N 0.2556(10) 0.7345(12) 0.2001(9) 0.099(4) Uani 1 1 d . . .
C1 C 0.5062(11) 0.8227(11) 0.1763(9) 0.075(4) Uani 1 1 d . . .
C2 C 0.4274(14) 0.8875(13) 0.1348(10) 0.098(5) Uani 1 1 d . . .
H2B H 0.3798 0.8607 0.1243 0.118 Uiso 1 1 calc R . .
C3 C 0.4209(16) 0.9920(16) 0.1095(12) 0.107(6) Uani 1 1 d . . .
H3A H 0.3689 1.0355 0.0814 0.128 Uiso 1 1 calc R . .
C4 C 0.4891(17) 1.0314(14) 0.1250(12) 0.105(6) Uani 1 1 d . . .
H4A H 0.4848 1.1017 0.1067 0.126 Uiso 1 1 calc R . .
C5 C 0.5651(15) 0.9680(15) 0.1676(12) 0.104(5) Uani 1 1 d . . .
H5A H 0.6133 0.9956 0.1766 0.125 Uiso 1 1 calc R . .
C6 C 0.5703(13) 0.8660(13) 0.1966(10) 0.086(4) Uani 1 1 d . . .
H6A H 0.6170 0.8245 0.2304 0.103 Uiso 1 1 calc R . .
C7 C 0.5591(12) 0.6603(13) 0.1052(10) 0.079(4) Uani 1 1 d . . .
C8 C 0.6124(14) 0.7211(14) 0.0284(10) 0.100(5) Uani 1 1 d . . .
H8A H 0.6239 0.7830 0.0259 0.120 Uiso 1 1 calc R . .
C9 C 0.6502(18) 0.690(2) -0.0476(12) 0.129(8) Uani 1 1 d . . .
H9A H 0.6836 0.7338 -0.1010 0.154 Uiso 1 1 calc R . .
C10 C 0.640(2) 0.600(2) -0.0454(16) 0.143(9) Uani 1 1 d . . .
H10A H 0.6649 0.5812 -0.0970 0.171 Uiso 1 1 calc R . .
C11 C 0.5907(19) 0.5338(19) 0.0341(15) 0.128(7) Uani 1 1 d . . .
H11A H 0.5874 0.4684 0.0380 0.154 Uiso 1 1 calc R . .
C12 C 0.5481(16) 0.5676(17) 0.1052(13) 0.113(6) Uani 1 1 d . . .
H12A H 0.5090 0.5264 0.1574 0.136 Uiso 1 1 calc R . .
C13 C 0.8198(18) 0.702(2) 0.161(3) 0.26(2) Uani 1 1 d . . .
H13A H 0.8006 0.7302 0.1065 0.385 Uiso 1 1 calc R . .
H13B H 0.8982 0.6806 0.1481 0.385 Uiso 1 1 calc R . .
H13C H 0.7957 0.7530 0.1907 0.385 Uiso 1 1 calc R . .
C14 C 0.783(2) 0.531(3) 0.3396(18) 0.212(17) Uani 1 1 d . . .
H14A H 0.7474 0.4735 0.3732 0.318 Uiso 1 1 calc R . .
H14B H 0.7558 0.5807 0.3715 0.318 Uiso 1 1 calc R . .
H14C H 0.8607 0.5100 0.3293 0.318 Uiso 1 1 calc R . .
C15 C 0.7987(17) 0.500(2) 0.173(2) 0.172(11) Uani 1 1 d . . .
H15A H 0.7653 0.4415 0.2079 0.258 Uiso 1 1 calc R . .
H15B H 0.8772 0.4806 0.1604 0.258 Uiso 1 1 calc R . .
H15C H 0.7794 0.5303 0.1191 0.258 Uiso 1 1 calc R . .
C16 C 0.4072(11) 0.6379(11) 0.2929(9) 0.074(4) Uani 1 1 d . . .
C21 C 0.2209(12) 0.5464(14) 0.3314(10) 0.084(4) Uani 1 1 d . . .
C22 C 0.2853(16) 0.4632(16) 0.3113(14) 0.113(6) Uani 1 1 d . . .
H22A H 0.3605 0.4625 0.2865 0.135 Uiso 1 1 calc R . .
C23 C 0.246(2) 0.3765(19) 0.3253(17) 0.142(8) Uani 1 1 d . . .
H23A H 0.2925 0.3213 0.3066 0.170 Uiso 1 1 calc R . .
C24 C 0.130(2) 0.376(2) 0.3701(16) 0.138(9) Uani 1 1 d . . .
H24 H 0.0996 0.3197 0.3829 0.165 Uiso 1 1 calc R . .
C25 C 0.0682(16) 0.461(2) 0.3925(14) 0.120(7) Uani 1 1 d . . .
H25A H -0.0068 0.4643 0.4210 0.144 Uiso 1 1 calc R . .
C26 C 0.1130(15) 0.5387(16) 0.3743(13) 0.106(6) Uani 1 1 d . . .
H26A H 0.0670 0.5945 0.3924 0.127 Uiso 1 1 calc R . .
C27 C 0.1888(11) 0.7274(12) 0.3776(11) 0.085(4) Uani 1 1 d . . .
C28 C 0.1131(12) 0.8221(15) 0.3528(13) 0.101(5) Uani 1 1 d . . .
H28 H 0.1077 0.8507 0.2957 0.121 Uiso 1 1 calc R . .
C29 C 0.0500(15) 0.8674(18) 0.4181(18) 0.129(7) Uani 1 1 d . . .
H29A H -0.0021 0.9259 0.4049 0.155 Uiso 1 1 calc R . .
C30 C 0.0605(16) 0.830(2) 0.5029(18) 0.127(8) Uani 1 1 d . . .
H30A H 0.0184 0.8643 0.5443 0.153 Uiso 1 1 calc R . .
C31 C 0.1333(17) 0.742(2) 0.5245(13) 0.122(7) Uani 1 1 d . . .
H31A H 0.1385 0.7163 0.5817 0.146 Uiso 1 1 calc R . .
C32 C 0.2027(14) 0.6873(17) 0.4616(11) 0.102(5) Uani 1 1 d . . .
H32 H 0.2539 0.6286 0.4762 0.122 Uiso 1 1 calc R . .
C33 C 0.150(3) 0.608(3) 0.144(2) 0.236(18) Uani 1 1 d . . .
H33A H 0.2134 0.5543 0.1405 0.354 Uiso 1 1 calc R . .
H33B H 0.1170 0.6169 0.0995 0.354 Uiso 1 1 calc R . .
H33C H 0.0972 0.5895 0.2010 0.354 Uiso 1 1 calc R . .
C34 C 0.279(3) 0.807(4) 0.0124(18) 0.32(3) Uani 1 1 d . . .
H34A H 0.2961 0.8678 0.0114 0.483 Uiso 1 1 calc R . .
H34B H 0.2381 0.8238 -0.0284 0.483 Uiso 1 1 calc R . .
H34C H 0.3462 0.7603 -0.0039 0.483 Uiso 1 1 calc R . .
C35 C 0.061(2) 0.837(2) 0.133(2) 0.208(16) Uani 1 1 d . . .
H35A H 0.0713 0.9037 0.1248 0.313 Uiso 1 1 calc R . .
H35B H 0.0112 0.8132 0.1905 0.313 Uiso 1 1 calc R . .
H35C H 0.0310 0.8399 0.0890 0.313 Uiso 1 1 calc R . .
C41 C 0.3869(11) 0.2047(11) 0.5572(9) 0.076(4) Uani 1 1 d . . .
C42 C 0.2909(16) 0.2724(16) 0.5446(13) 0.122(7) Uani 1 1 d . . .
H42 H 0.2922 0.3378 0.5053 0.146 Uiso 1 1 calc R . .
C43 C 0.1888(14) 0.235(2) 0.5962(17) 0.137(8) Uani 1 1 d . . .
H43A H 0.1229 0.2770 0.5877 0.165 Uiso 1 1 calc R . .
C44 C 0.1868(16) 0.1460(18) 0.6537(13) 0.111(6) Uani 1 1 d . . .
H44A H 0.1200 0.1246 0.6866 0.134 Uiso 1 1 calc R . .
C45 C 0.2800(15) 0.0850(15) 0.6656(13) 0.108(6) Uani 1 1 d . . .
H45A H 0.2779 0.0213 0.7076 0.130 Uiso 1 1 calc R . .
C46 C 0.3775(13) 0.1138(14) 0.6181(10) 0.092(5) Uani 1 1 d . . .
H46A H 0.4413 0.0687 0.6279 0.110 Uiso 1 1 calc R . .
C47 C 0.6171(10) 0.1416(11) 0.5294(9) 0.073(4) Uani 1 1 d . . .
C48 C 0.6357(12) 0.1328(13) 0.6050(10) 0.086(4) Uani 1 1 d . . .
H48A H 0.6001 0.1844 0.6317 0.103 Uiso 1 1 calc R . .
C49 C 0.7048(14) 0.0509(16) 0.6440(12) 0.100(5) Uani 1 1 d . . .
H49A H 0.7155 0.0481 0.6956 0.120 Uiso 1 1 calc R . .
C50 C 0.7583(13) -0.0272(16) 0.6058(13) 0.106(6) Uani 1 1 d . . .
H50A H 0.8032 -0.0841 0.6322 0.127 Uiso 1 1 calc R . .
C51 C 0.7433(14) -0.0185(15) 0.5275(14) 0.107(6) Uani 1 1 d . . .
H51A H 0.7813 -0.0695 0.5005 0.128 Uiso 1 1 calc R . .
C52 C 0.6734(12) 0.0637(12) 0.4876(11) 0.089(4) Uani 1 1 d . . .
H52A H 0.6639 0.0676 0.4353 0.107 Uiso 1 1 calc R . .
C53 C 0.5321(11) 0.2382(12) 0.3808(9) 0.075(4) Uani 1 1 d . . .
C54 C 0.5926(15) 0.2953(15) 0.3061(11) 0.101(5) Uani 1 1 d . . .
H54 H 0.6262 0.3424 0.3079 0.122 Uiso 1 1 calc R . .
C55 C 0.6048(18) 0.2824(18) 0.2241(11) 0.117(7) Uani 1 1 d . . .
H55A H 0.6482 0.3217 0.1733 0.140 Uiso 1 1 calc R . .
C56 C 0.5600(18) 0.2207(17) 0.2154(12) 0.109(6) Uani 1 1 d . . .
H56A H 0.5722 0.2128 0.1609 0.131 Uiso 1 1 calc R . .
C57 C 0.4954(14) 0.1688(14) 0.2886(13) 0.097(5) Uani 1 1 d . . .
H57A H 0.4573 0.1274 0.2839 0.117 Uiso 1 1 calc R . .
C58 C 0.4810(12) 0.1726(13) 0.3726(10) 0.087(4) Uani 1 1 d . . .
H58A H 0.4378 0.1317 0.4222 0.104 Uiso 1 1 calc R . .

loop_
_atom_site_aniso_label
_atom_site_aniso_U_11
_atom_site_aniso_U_22
_atom_site_aniso_U_33
_atom_site_aniso_U_23
_atom_site_aniso_U_13
_atom_site_aniso_U_12
Pd1 0.0821(7) 0.0643(7) 0.0715(7) -0.0213(5) -0.0276(5) -0.0093(5)
Ge1 0.0747(9) 0.0834(11) 0.0714(9) -0.0137(8) -0.0275(7) -0.0133(7)
P1 0.069(2) 0.079(2) 0.069(2) -0.0196(18) -0.0247(16) -0.0099(17)
P2 0.068(2) 0.093(3) 0.081(2) -0.025(2) -0.0280(17) -0.0104(18)
P3 0.077(2) 0.071(2) 0.074(2) -0.0247(18) -0.0219(17) -0.0101(17)
Si1 0.067(2) 0.104(3) 0.099(3) -0.024(3) -0.029(2) -0.012(2)
Si2 0.084(3) 0.152(5) 0.093(3) -0.044(3) -0.037(2) -0.009(3)
N1 0.071(6) 0.083(8) 0.066(6) -0.014(6) -0.028(5) -0.015(5)
N2 0.084(8) 0.116(12) 0.099(9) -0.018(8) -0.042(7) -0.017(7)
C1 0.085(9) 0.069(9) 0.075(8) -0.011(7) -0.029(7) -0.023(7)
C2 0.123(13) 0.075(11) 0.091(11) -0.001(9) -0.056(10) -0.011(9)
C3 0.117(14) 0.096(15) 0.094(12) -0.014(10) -0.044(10) -0.003(10)
C4 0.126(15) 0.071(11) 0.096(12) -0.021(9) -0.020(10) -0.008(10)
C5 0.108(13) 0.096(14) 0.118(14) -0.030(11) -0.037(11) -0.029(10)
C6 0.097(10) 0.074(11) 0.092(10) -0.019(8) -0.036(8) -0.017(8)
C7 0.077(9) 0.078(10) 0.095(11) -0.034(8) -0.037(8) -0.007(7)
C8 0.118(13) 0.087(12) 0.069(9) -0.010(9) -0.020(9) -0.009(9)
C9 0.149(18) 0.125(19) 0.079(12) -0.027(12) -0.019(11) -0.003(15)
C10 0.17(2) 0.15(2) 0.098(16) -0.054(16) -0.051(14) 0.025(18)
C11 0.17(2) 0.115(18) 0.121(17) -0.056(14) -0.057(14) -0.010(14)
C12 0.125(15) 0.118(18) 0.104(14) -0.047(12) -0.028(11) -0.023(12)
C13 0.078(14) 0.17(3) 0.39(5) 0.04(3) -0.04(2) -0.030(14)
C14 0.119(18) 0.34(5) 0.18(3) -0.10(3) -0.097(18) 0.05(2)
C15 0.096(15) 0.17(3) 0.27(3) -0.09(2) -0.059(17) -0.010(15)
C16 0.070(8) 0.075(9) 0.081(9) -0.021(7) -0.030(7) -0.011(6)
C21 0.064(8) 0.102(12) 0.088(10) -0.032(9) -0.022(7) -0.014(8)
C22 0.104(13) 0.093(14) 0.145(17) -0.019(13) -0.049(12) -0.026(11)
C23 0.14(2) 0.125(19) 0.17(2) -0.036(16) -0.084(17) -0.012(15)
C24 0.112(16) 0.14(2) 0.16(2) -0.007(17) -0.057(14) -0.049(15)
C25 0.080(12) 0.15(2) 0.132(16) -0.043(15) -0.033(11) -0.018(13)
C26 0.091(12) 0.106(14) 0.125(14) -0.042(11) -0.013(10) -0.037(10)
C27 0.064(8) 0.085(11) 0.115(12) -0.048(9) -0.022(8) -0.006(7)
C28 0.064(9) 0.117(14) 0.129(14) -0.056(11) -0.031(9) 0.001(8)
C29 0.086(12) 0.127(18) 0.18(2) -0.082(17) -0.043(13) 0.020(11)
C30 0.079(12) 0.15(2) 0.17(2) -0.118(19) -0.007(13) -0.008(12)
C31 0.109(14) 0.17(2) 0.093(13) -0.056(13) -0.009(10) -0.045(15)
C32 0.089(11) 0.142(17) 0.086(11) -0.041(11) -0.017(9) -0.039(10)
C33 0.22(3) 0.27(5) 0.26(4) -0.03(3) -0.13(3) -0.09(3)
C34 0.21(3) 0.68(10) 0.11(2) -0.02(3) -0.05(2) -0.26(5)
C35 0.18(2) 0.24(3) 0.27(3) -0.16(3) -0.16(2) 0.11(2)
C41 0.077(9) 0.070(9) 0.083(9) -0.029(8) -0.029(7) -0.001(7)
C42 0.109(14) 0.106(15) 0.121(15) -0.014(12) -0.021(11) -0.022(11)
C43 0.056(10) 0.18(3) 0.17(2) -0.066(19) -0.023(11) -0.010(12)
C44 0.106(14) 0.131(17) 0.095(13) -0.025(12) -0.019(10) -0.044(13)
C45 0.097(12) 0.105(14) 0.116(13) 0.000(11) -0.046(10) -0.034(10)
C46 0.086(10) 0.093(12) 0.089(10) -0.019(9) -0.021(8) -0.022(8)
C47 0.067(8) 0.064(9) 0.088(9) -0.016(7) -0.021(7) -0.025(6)
C48 0.083(9) 0.087(11) 0.088(10) -0.031(8) -0.024(8) -0.010(8)
C49 0.092(11) 0.119(15) 0.104(12) -0.052(11) -0.029(9) -0.016(10)
C50 0.082(10) 0.108(15) 0.125(15) -0.032(12) -0.038(10) -0.008(9)
C51 0.088(11) 0.101(14) 0.135(15) -0.056(12) -0.038(10) 0.011(9)
C52 0.076(9) 0.082(11) 0.109(12) -0.035(9) -0.033(8) 0.001(8)
C53 0.075(8) 0.080(10) 0.074(9) -0.022(7) -0.020(7) -0.024(7)
C54 0.121(13) 0.110(15) 0.085(11) -0.043(10) -0.019(10) -0.034(11)
C55 0.134(16) 0.120(18) 0.078(11) -0.045(11) -0.008(10) -0.008(13)
C56 0.141(16) 0.107(16) 0.082(12) -0.044(11) -0.013(11) -0.029(12)
C57 0.107(12) 0.086(12) 0.119(14) -0.053(11) -0.048(11) 0.002(9)
C58 0.089(10) 0.090(12) 0.090(11) -0.045(9) -0.025(8) -0.008(8)

loop_
_geom_bond_atom_site_label_1
_geom_bond_atom_site_label_2
_geom_bond_distance
_geom_bond_site_symmetry_2
_geom_bond_publ_flag
Pd1 P3 2.274(4) . ?
Pd1 Ge1 2.4646(19) 2_666 ?
Pd1 Ge1 2.476(2) . ?
Pd1 Pd1 2.684(2) 2_666 ?
Ge1 C16 1.906(13) . ?
Ge1 N1 1.954(10) . ?
Ge1 Pd1 2.4646(19) 2_666 ?
Ge1 P1 2.617(4) . ?
P1 N1 1.650(10) . ?
P1 C16 1.737(14) . ?
P1 C7 1.794(16) . ?
P1 C1 1.795(15) . ?
P2 N2 1.545(13) . ?
P2 C16 1.745(13) . ?
P2 C21 1.833(18) . ?
P2 C27 1.838(16) . ?
P3 C41 1.832(15) . ?
P3 C47 1.835(14) . ?
P3 C53 1.842(15) . ?
Si1 N1 1.753(11) . ?
Si1 C15 1.75(3) . ?
Si1 C14 1.86(2) . ?
Si1 C13 1.87(3) . ?
Si2 N2 1.689(14) . ?
Si2 C34 1.83(3) . ?
Si2 C35 1.87(2) . ?
Si2 C33 2.14(3) . ?
C1 C6 1.39(2) . ?
C1 C2 1.40(2) . ?
C2 C3 1.38(3) . ?
C3 C4 1.35(3) . ?
C4 C5 1.37(2) . ?
C5 C6 1.35(2) . ?
C7 C8 1.35(2) . ?
C7 C12 1.38(3) . ?
C8 C9 1.40(3) . ?
C9 C10 1.33(3) . ?
C10 C11 1.39(3) . ?
C11 C12 1.34(3) . ?
C21 C22 1.33(2) . ?
C21 C26 1.37(2) . ?
C22 C23 1.40(3) . ?
C23 C24 1.45(3) . ?
C24 C25 1.36(3) . ?
C25 C26 1.30(3) . ?
C27 C32 1.40(2) . ?
C27 C28 1.46(2) . ?
C28 C29 1.38(3) . ?
C29 C30 1.39(3) . ?
C30 C31 1.36(3) . ?
C31 C32 1.45(3) . ?
C41 C46 1.34(2) . ?
C41 C42 1.39(2) . ?
C42 C43 1.45(3) . ?
C43 C44 1.30(3) . ?
C44 C45 1.33(3) . ?
C45 C46 1.34(2) . ?
C47 C48 1.36(2) . ?
C47 C52 1.42(2) . ?
C48 C49 1.38(2) . ?
C49 C50 1.38(3) . ?
C50 C51 1.38(3) . ?
C51 C52 1.39(2) . ?
C53 C54 1.34(2) . ?
C53 C58 1.39(2) . ?
C54 C55 1.43(2) . ?
C55 C56 1.28(3) . ?
C56 C57 1.32(2) . ?
C57 C58 1.40(2) . ?
